data_7230453
loop_
_publ_author_name
'Du, Xue-Dong'
'Zheng, Weiwei'
'Yi, Xiao-Hong'
'Zhao, Jiong-Peng'
'Wang, Peng'
'Wang, Chong-Chen'

_publ_section_title
;
 General strategy for lanthanide coordination polymers constructed from
 1,1&#x2032;-ferrocenedicarboxylic acid under hydrothermal conditions
;
_journal_issue 18
_journal_name_full CrystEngComm
_journal_page_first 2608
_journal_paper_doi 10.1039/C8CE00233A
_journal_volume 20
_journal_year 2018
_chemical_formula_moiety 'C36 H26 Eu2 Fe3 O13, 0.31(C2 H6 O)'
_chemical_formula_sum 'C36.62 H27.86 Eu2 Fe3 O13.31'
_chemical_formula_weight 1152.31
_space_group_crystal_system monoclinic
_space_group_IT_number 14
_space_group_name_Hall '-P 2ybc'
_space_group_name_H-M_alt 'P 1 21/c 1'
_symmetry_space_group_name_Hall '-P 2ybc'
_symmetry_space_group_name_H-M 'P 1 21/c 1'
_atom_sites_solution_hydrogens mixed
_audit_creation_date 2018-04-05
_audit_creation_method
;
Olex2 1.2-beta
(compiled 2016.11.30 svn.r3356 for OlexSys, GUI svn.r5269)
;
_audit_update_record
;
2018-04-07 deposited with the CCDC.
2018-04-10 downloaded from the CCDC.
;
_cell_angle_alpha 90
_cell_angle_beta 90.5010(10)
_cell_angle_gamma 90
_cell_formula_units_Z 4
_cell_length_a 14.7692(12)
_cell_length_b 10.8892(9)
_cell_length_c 21.5846(16)
_cell_measurement_reflns_used 3700
_cell_measurement_temperature 298(2)
_cell_measurement_theta_max 26.626
_cell_measurement_theta_min 2.324
_cell_volume 3471.2(5)
_computing_cell_refinement 'Bruker SMART'
_computing_data_collection 'Bruker SMART'
_computing_data_reduction 'Bruker SMART'
_computing_molecular_graphics 'Olex2 (Dolomanov et al., 2009)'
_computing_publication_material 'Olex2 (Dolomanov et al., 2009)'
_computing_structure_refinement 'ShelXL (Sheldrick, 2015)'
_computing_structure_solution 'SHELXS-97 (Sheldrick, 1990)'
_diffrn_ambient_temperature 298.15
_diffrn_measured_fraction_theta_full 0.997
_diffrn_measured_fraction_theta_max 0.987
_diffrn_measurement_device_type 'CCD area detector'
_diffrn_measurement_method 'phi and omega scans'
_diffrn_radiation_type MoK\a
_diffrn_radiation_wavelength 0.71073
_diffrn_reflns_av_R_equivalents 0.0775
_diffrn_reflns_av_unetI/netI 0.1150
_diffrn_reflns_Laue_measured_fraction_full 0.997
_diffrn_reflns_Laue_measured_fraction_max 0.987
_diffrn_reflns_limit_h_max 12
_diffrn_reflns_limit_h_min -19
_diffrn_reflns_limit_k_max 14
_diffrn_reflns_limit_k_min -14
_diffrn_reflns_limit_l_max 28
_diffrn_reflns_limit_l_min -28
_diffrn_reflns_number 21791
_diffrn_reflns_point_group_measured_fraction_full 0.997
_diffrn_reflns_point_group_measured_fraction_max 0.987
_diffrn_reflns_theta_full 25.242
_diffrn_reflns_theta_max 28.392
_diffrn_reflns_theta_min 2.324
_exptl_absorpt_coefficient_mu 4.856
_exptl_absorpt_correction_T_max 0.6974
_exptl_absorpt_correction_T_min 0.4287
_exptl_absorpt_correction_type multi-scan
_exptl_absorpt_process_details sadabs
_exptl_crystal_colour red
_exptl_crystal_colour_primary red
_exptl_crystal_density_diffrn 2.205
_exptl_crystal_density_method 'not measured'
_exptl_crystal_description block
_exptl_crystal_F_000 2232
_exptl_crystal_size_max 0.21
_exptl_crystal_size_mid 0.12
_exptl_crystal_size_min 0.08
_refine_diff_density_max 1.693
_refine_diff_density_min -1.860
_refine_diff_density_rms 0.230
_refine_ls_extinction_method none
_refine_ls_goodness_of_fit_ref 0.928
_refine_ls_hydrogen_treatment constr
_refine_ls_matrix_type full
_refine_ls_number_parameters 518
_refine_ls_number_reflns 8593
_refine_ls_number_restraints 39
_refine_ls_restrained_S_all 0.927
_refine_ls_R_factor_all 0.0961
_refine_ls_R_factor_gt 0.0506
_refine_ls_shift/su_max 0.002
_refine_ls_shift/su_mean 0.000
_refine_ls_structure_factor_coef Fsqd
_refine_ls_weighting_details 'w=1/[\s^2^(Fo^2^)+(0.0251P)^2^] where P=(Fo^2^+2Fc^2^)/3'
_refine_ls_weighting_scheme calc
_refine_ls_wR_factor_gt 0.0768
_refine_ls_wR_factor_ref 0.0909
_reflns_Friedel_coverage 0.000
_reflns_number_gt 5060
_reflns_number_total 8593
_reflns_threshold_expression 'I > 2\s(I)'
_cod_data_source_file c8ce00233a2.cif
_cod_data_source_block 150928c
_cod_depositor_comments 'Adding full bibliography for 7230440--7230465.cif.'
_cod_database_code 7230453
_shelx_space_group_comment
;
The symmetry employed for this shelxl refinement is uniquely defined
by the following loop, which should always be used as a source of
symmetry information in preference to the above space-group names.
They are only intended as comments.
;
_shelx_estimated_absorpt_t_max 0.697
_shelx_estimated_absorpt_t_min 0.429
_olex2_refinement_description
;
1. Fixed Uiso
 At 1.2 times of:
  All C(H) groups, All C(H,H) groups
 At 1.5 times of:
  All C(H,H,H) groups, All O(H) groups, All O(H,H) groups
2. Restrained distances
 C38-O14
 1.42 with sigma of 0.02
 C38-C37
 1.52 with sigma of 0.02
 H14-O13
 2.84 with sigma of 0.02
3. Uiso/Uaniso restraints and constraints
C38 \\sim O14 \\sim C37: within 2A with sigma of 0.01 and sigma for terminal
atoms of 0.01
Uanis(O13) \\sim Ueq, : with sigma of 0.05 and sigma for terminal atoms of 0.05
Uanis(O14) \\sim Ueq, Uanis(C37) \\sim Ueq, Uanis(C38) \\sim Ueq: with sigma of
0.01 and sigma for terminal atoms of 0.01
4. Others
 Sof(C38)=Sof(H38A)=Sof(H38B)=Sof(O14)=Sof(H14)=Sof(C37)=Sof(H37A)=Sof(H37B)=
 Sof(H37C)=FVAR(1)
5.a Rotating group:
 O13(H13A,H13B)
5.b Secondary CH2 refined with riding coordinates:
 C38(H38A,H38B)
5.c Aromatic/amide H refined with riding coordinates:
 C3(H3), C4(H4), C5(H5), C6(H6), C9(H9), C10(H10), C11(H11), C12(H12),
 C15(H15), C16(H16), C17(H17), C18(H18), C21(H21), C22(H22), C23(H23), C24(H24),
  C27(H27), C28(H28), C29(H29), C30(H30), C33(H33), C34(H34), C35(H35), C36(H36)
5.d Idealised Me refined as rotating group:
 C37(H37A,H37B,H37C)
5.e Idealised tetrahedral OH refined as rotating group:
 O14(H14)
;
_shelx_shelxl_version_number 2014/7
_olex2_submission_special_instructions 'No special instructions were received'

loop_
_space_group_symop_operation_xyz
'x, y, z'
'-x, y+1/2, -z+1/2'
'-x, -y, -z'
'x, -y-1/2, z-1/2'

loop_
_atom_site_label
_atom_site_type_symbol
_atom_site_fract_x
_atom_site_fract_y
_atom_site_fract_z
_atom_site_U_iso_or_equiv
_atom_site_adp_type
_atom_site_occupancy
_atom_site_site_symmetry_order
_atom_site_calc_flag
_atom_site_refinement_flags_posn
_atom_site_refinement_flags_adp
_atom_site_refinement_flags_occupancy
_atom_site_disorder_assembly
_atom_site_disorder_group
Eu1 Eu 0.88462(2) 0.41900(3) 0.51834(2) 0.01910(9) Uani 1 1 d . . . . .
Eu2 Eu 0.36528(2) 0.63339(3) 0.51200(2) 0.02418(10) Uani 1 1 d . . . . .
Fe1 Fe 0.88608(7) 0.36725(10) 0.27601(4) 0.0275(3) Uani 1 1 d . . . . .
Fe2 Fe 0.81730(7) 0.89768(9) 0.48932(5) 0.0240(2) Uani 1 1 d . . . . .
Fe3 Fe 0.61061(7) 0.54849(11) 0.71117(5) 0.0379(3) Uani 1 1 d . . . . .
O1 O 0.9552(3) 0.3386(4) 0.4328(2) 0.0248(11) Uani 1 1 d . . . . .
O2 O 1.0673(3) 0.4585(4) 0.3968(2) 0.0276(12) Uani 1 1 d . . . . .
O3 O 0.7681(3) 0.4457(4) 0.4325(2) 0.0241(11) Uani 1 1 d . . . . .
O4 O 0.6934(3) 0.2931(5) 0.3886(2) 0.0336(13) Uani 1 1 d . . . . .
O5 O 0.9279(3) 0.5967(4) 0.4685(2) 0.0261(11) Uani 1 1 d . . . . .
O6 O 1.0232(3) 0.7291(4) 0.4281(2) 0.0265(12) Uani 1 1 d . . . . .
O7 O 0.6575(3) 1.1556(4) 0.5249(2) 0.0376(14) Uani 1 1 d . . . . .
O8 O 0.7880(3) 1.2468(4) 0.5139(2) 0.0319(12) Uani 1 1 d . . . . .
O9 O 0.7430(3) 0.4637(4) 0.5670(2) 0.0314(12) Uani 1 1 d . . . . .
O10 O 0.6347(3) 0.5884(4) 0.5396(2) 0.0294(12) Uani 1 1 d . . . . .
O11 O 0.4404(3) 0.5088(5) 0.5809(2) 0.0404(14) Uani 1 1 d . . . . .
O12 O 0.5467(3) 0.3625(5) 0.5767(2) 0.0379(14) Uani 1 1 d . . . . .
O13 O 0.4963(3) 0.7534(5) 0.5423(3) 0.0513(16) Uani 1 1 d D U . . .
H13A H 0.5471 0.7147 0.5501 0.077 Uiso 1 1 d GR . . . .
H13B H 0.5101 0.8400 0.5542 0.077 Uiso 1 1 d GR U . . .
C1 C 1.0069(5) 0.3764(6) 0.3904(3) 0.0229(16) Uani 1 1 d . . . . .
C2 C 0.9936(4) 0.3175(6) 0.3292(3) 0.0210(16) Uani 1 1 d . . . . .
C3 C 0.9345(5) 0.2154(6) 0.3177(4) 0.0333(19) Uani 1 1 d . . . . .
H3 H 0.9043 0.1703 0.3477 0.040 Uiso 1 1 calc R . . . .
C4 C 0.9301(6) 0.1949(8) 0.2539(4) 0.048(2) Uani 1 1 d . . . . .
H4 H 0.8969 0.1334 0.2342 0.058 Uiso 1 1 calc R . . . .
C5 C 0.9840(6) 0.2828(8) 0.2246(4) 0.046(2) Uani 1 1 d . . . . .
H5 H 0.9921 0.2904 0.1821 0.055 Uiso 1 1 calc R . . . .
C6 C 1.0242(5) 0.3586(7) 0.2708(3) 0.0346(19) Uani 1 1 d . . . . .
H6 H 1.0636 0.4237 0.2639 0.042 Uiso 1 1 calc R . . . .
C7 C 0.7454(5) 0.3830(7) 0.3845(3) 0.0280(18) Uani 1 1 d . . . . .
C8 C 0.7749(5) 0.4251(7) 0.3227(3) 0.0287(17) Uani 1 1 d . . . . .
C9 C 0.7506(5) 0.3700(8) 0.2649(3) 0.039(2) Uani 1 1 d . . . . .
H9 H 0.7147 0.3005 0.2599 0.047 Uiso 1 1 calc R . . . .
C10 C 0.7901(6) 0.4383(9) 0.2166(4) 0.050(3) Uani 1 1 d . . . . .
H10 H 0.7842 0.4227 0.1744 0.061 Uiso 1 1 calc R . . . .
C11 C 0.8396(6) 0.5336(8) 0.2436(4) 0.053(3) Uani 1 1 d . . . . .
H11 H 0.8730 0.5918 0.2221 0.063 Uiso 1 1 calc R . . . .
C12 C 0.8312(5) 0.5279(7) 0.3084(3) 0.0331(19) Uani 1 1 d . . . . .
H12 H 0.8575 0.5815 0.3368 0.040 Uiso 1 1 calc R . . . .
C13 C 0.9443(5) 0.6974(6) 0.4418(3) 0.0209(16) Uani 1 1 d . . . . .
C0AA C 0.8681(5) 0.7793(6) 0.4255(3) 0.0255(17) Uani 1 1 d . . . . .
C15 C 0.8739(5) 0.9025(6) 0.4032(3) 0.0287(18) Uani 1 1 d . . . . .
H15 H 0.9268 0.9429 0.3921 0.034 Uiso 1 1 calc R . . . .
C16 C 0.7850(5) 0.9528(7) 0.4010(3) 0.0337(19) Uani 1 1 d . . . . .
H16 H 0.7695 1.0320 0.3888 0.040 Uiso 1 1 calc R . . . .
C17 C 0.7243(5) 0.8600(7) 0.4209(3) 0.037(2) Uani 1 1 d . . . . .
H17 H 0.6617 0.8680 0.4235 0.045 Uiso 1 1 calc R . . . .
C18 C 0.7736(5) 0.7555(7) 0.4358(3) 0.0307(18) Uani 1 1 d . . . . .
H18 H 0.7495 0.6820 0.4501 0.037 Uiso 1 1 calc R . . . .
C19 C 0.7416(5) 1.1522(6) 0.5273(3) 0.0233(16) Uani 1 1 d . . . . .
C20 C 0.7906(5) 1.0401(6) 0.5471(3) 0.0277(17) Uani 1 1 d . . . . .
C21 C 0.8857(5) 1.0212(7) 0.5443(3) 0.0261(17) Uani 1 1 d . . . . .
H21 H 0.9284 1.0784 0.5315 0.031 Uiso 1 1 calc R . . . .
C22 C 0.9037(5) 0.9002(6) 0.5645(3) 0.0280(17) Uani 1 1 d . . . . .
H22 H 0.9606 0.8638 0.5669 0.034 Uiso 1 1 calc R . . . .
C23 C 0.8217(5) 0.8441(7) 0.5803(3) 0.0338(19) Uani 1 1 d . . . . .
H23 H 0.8151 0.7644 0.5951 0.041 Uiso 1 1 calc R . . . .
C24 C 0.7511(5) 0.9279(7) 0.5699(3) 0.0315(18) Uani 1 1 d . . . . .
H24 H 0.6899 0.9137 0.5766 0.038 Uiso 1 1 calc R . . . .
C25 C 0.6896(5) 0.5547(7) 0.5799(4) 0.0293(18) Uani 1 1 d . . . . .
C26 C 0.6930(5) 0.6062(7) 0.6432(3) 0.0321(19) Uani 1 1 d . . . . .
C27 C 0.6397(6) 0.7065(7) 0.6661(4) 0.043(2) Uani 1 1 d . . . . .
H27 H 0.5980 0.7526 0.6434 0.052 Uiso 1 1 calc R . . . .
C28 C 0.6615(7) 0.7224(9) 0.7281(5) 0.065(3) Uani 1 1 d . . . . .
H28 H 0.6374 0.7822 0.7539 0.078 Uiso 1 1 calc R . . . .
C29 C 0.7256(6) 0.6340(10) 0.7457(4) 0.062(3) Uani 1 1 d . . . . .
H29 H 0.7506 0.6242 0.7851 0.074 Uiso 1 1 calc R . . . .
C30 C 0.7453(5) 0.5622(9) 0.6930(4) 0.050(2) Uani 1 1 d . . . . .
H30 H 0.7859 0.4970 0.6915 0.060 Uiso 1 1 calc R . . . .
C31 C 0.4977(5) 0.4377(7) 0.6057(3) 0.0254(17) Uani 1 1 d . . . . .
C32 C 0.5098(5) 0.4426(6) 0.6733(3) 0.0284(18) Uani 1 1 d . . . . .
C33 C 0.4721(5) 0.5339(8) 0.7132(4) 0.043(2) Uani 1 1 d . . . . .
H33 H 0.4311 0.5947 0.7017 0.052 Uiso 1 1 calc R . . . .
C34 C 0.5085(6) 0.5154(10) 0.7734(4) 0.063(3) Uani 1 1 d . . . . .
H34 H 0.4954 0.5622 0.8083 0.076 Uiso 1 1 calc R . . . .
C35 C 0.5681(7) 0.4137(10) 0.7718(4) 0.069(3) Uani 1 1 d . . . . .
H35 H 0.6003 0.3812 0.8052 0.083 Uiso 1 1 calc R . . . .
C36 C 0.5697(6) 0.3706(8) 0.7100(4) 0.051(2) Uani 1 1 d . . . . .
H36 H 0.6044 0.3055 0.6957 0.061 Uiso 1 1 calc R . . . .
C38 C 0.498(4) 1.016(5) 0.5113(11) 0.080(8) Uani 0.309(8) 1 d D U P A -1
H38A H 0.5432 0.9529 0.5181 0.096 Uiso 0.309(8) 1 calc R . P A -1
H38B H 0.4415 0.9728 0.5199 0.096 Uiso 0.309(8) 1 calc R . P A -1
O14 O 0.4916(18) 0.991(2) 0.4459(9) 0.084(8) Uani 0.309(8) 1 d D U P A -1
H14 H 0.4985 0.9173 0.4398 0.126 Uiso 0.309(8) 1 calc DGR . P A -1
C37 C 0.506(3) 1.065(3) 0.5778(13) 0.079(9) Uani 0.309(8) 1 d D U P A -1
H37A H 0.4745 1.1415 0.5810 0.118 Uiso 0.309(8) 1 calc GR . P A -1
H37B H 0.5689 1.0770 0.5879 0.118 Uiso 0.309(8) 1 calc GR . P A -1
H37C H 0.4804 1.0066 0.6060 0.118 Uiso 0.309(8) 1 calc GR . P A -1

loop_
_atom_site_aniso_label
_atom_site_aniso_U_11
_atom_site_aniso_U_22
_atom_site_aniso_U_33
_atom_site_aniso_U_23
_atom_site_aniso_U_13
_atom_site_aniso_U_12
Eu1 0.01774(19) 0.01791(19) 0.02163(19) -0.00031(15) -0.00039(14) 0.00119(15)
Eu2 0.0196(2) 0.0247(2) 0.0282(2) -0.00016(17) -0.00065(15) 0.00167(16)
Fe1 0.0268(6) 0.0344(7) 0.0213(6) -0.0021(5) -0.0016(4) -0.0010(5)
Fe2 0.0255(6) 0.0208(6) 0.0256(6) -0.0010(4) -0.0016(4) 0.0024(4)
Fe3 0.0290(7) 0.0575(9) 0.0273(6) -0.0014(6) 0.0015(5) 0.0052(6)
O1 0.022(3) 0.034(3) 0.019(3) -0.004(2) 0.001(2) 0.006(2)
O2 0.027(3) 0.028(3) 0.027(3) -0.013(2) -0.004(2) -0.006(2)
O3 0.022(3) 0.027(3) 0.023(3) -0.004(2) 0.000(2) -0.001(2)
O4 0.028(3) 0.036(3) 0.036(3) -0.012(3) 0.006(2) -0.010(2)
O5 0.034(3) 0.019(3) 0.026(3) 0.003(2) -0.002(2) -0.005(2)
O6 0.025(3) 0.025(3) 0.030(3) 0.005(2) -0.001(2) 0.003(2)
O7 0.030(3) 0.032(3) 0.051(4) 0.005(3) 0.006(3) 0.003(2)
O8 0.030(3) 0.018(3) 0.048(3) 0.003(2) -0.006(2) 0.001(2)
O9 0.021(3) 0.036(3) 0.037(3) -0.008(2) 0.004(2) 0.000(2)
O10 0.030(3) 0.031(3) 0.028(3) 0.001(2) 0.001(2) 0.003(2)
O11 0.034(3) 0.043(4) 0.044(4) 0.012(3) -0.013(3) 0.008(3)
O12 0.039(3) 0.031(3) 0.044(3) 0.000(3) 0.015(3) 0.005(3)
O13 0.029(3) 0.030(3) 0.095(5) -0.009(3) -0.021(3) -0.002(3)
C1 0.026(4) 0.025(4) 0.018(4) -0.005(3) -0.002(3) 0.010(3)
C2 0.016(4) 0.025(4) 0.023(4) -0.005(3) 0.000(3) 0.003(3)
C3 0.031(5) 0.021(4) 0.047(5) -0.009(4) 0.000(4) -0.002(3)
C4 0.048(6) 0.038(5) 0.058(6) -0.029(5) -0.019(5) 0.005(4)
C5 0.048(6) 0.066(7) 0.023(5) -0.015(4) -0.002(4) 0.013(5)
C6 0.024(4) 0.052(5) 0.028(4) -0.008(4) 0.002(3) -0.007(4)
C7 0.015(4) 0.042(5) 0.027(4) -0.008(4) -0.003(3) 0.008(3)
C8 0.021(4) 0.038(5) 0.026(4) -0.003(4) -0.008(3) 0.006(3)
C9 0.026(5) 0.060(6) 0.033(5) 0.000(4) -0.006(4) -0.004(4)
C10 0.045(6) 0.085(8) 0.022(5) 0.008(5) -0.009(4) 0.016(5)
C11 0.065(7) 0.050(6) 0.044(6) 0.019(5) 0.008(5) 0.015(5)
C12 0.040(5) 0.028(5) 0.031(5) 0.003(4) -0.003(4) 0.009(4)
C13 0.036(5) 0.015(4) 0.012(4) -0.005(3) -0.003(3) 0.007(3)
C0AA 0.031(5) 0.027(4) 0.019(4) 0.001(3) -0.004(3) 0.010(3)
C15 0.037(5) 0.024(4) 0.025(4) 0.007(3) -0.003(3) 0.010(3)
C16 0.037(5) 0.031(5) 0.033(5) 0.005(4) -0.006(4) 0.016(4)
C17 0.030(5) 0.048(6) 0.034(5) -0.012(4) -0.015(4) 0.005(4)
C18 0.031(5) 0.033(5) 0.029(4) -0.007(3) -0.005(3) 0.006(4)
C19 0.034(5) 0.009(4) 0.027(4) -0.001(3) 0.003(3) 0.001(3)
C20 0.029(5) 0.021(4) 0.033(4) -0.001(3) 0.000(3) -0.003(3)
C21 0.023(4) 0.029(4) 0.026(4) -0.008(3) -0.003(3) 0.004(3)
C22 0.031(5) 0.025(4) 0.028(4) -0.003(3) -0.013(3) 0.010(3)
C23 0.049(6) 0.025(5) 0.028(4) 0.006(3) 0.001(4) 0.005(4)
C24 0.031(5) 0.031(5) 0.033(4) -0.002(4) 0.008(3) -0.006(4)
C25 0.014(4) 0.035(5) 0.039(5) -0.003(4) 0.007(3) -0.007(3)
C26 0.021(4) 0.045(5) 0.030(4) -0.007(4) 0.002(3) -0.007(4)
C27 0.054(6) 0.037(5) 0.041(5) -0.007(4) 0.008(4) 0.002(4)
C28 0.049(7) 0.078(8) 0.068(8) -0.031(6) 0.014(5) -0.013(6)
C29 0.038(6) 0.109(9) 0.038(6) -0.025(6) -0.008(4) -0.010(6)
C30 0.022(5) 0.084(8) 0.044(6) -0.010(5) -0.004(4) 0.005(5)
C31 0.017(4) 0.029(5) 0.030(4) 0.007(3) 0.003(3) -0.011(3)
C32 0.024(4) 0.030(5) 0.031(4) 0.008(3) 0.010(3) 0.006(3)
C33 0.021(5) 0.066(6) 0.043(5) -0.013(5) 0.000(4) 0.004(4)
C34 0.052(7) 0.106(9) 0.032(6) -0.019(6) 0.014(5) -0.020(6)
C35 0.070(8) 0.096(9) 0.040(6) 0.022(6) -0.009(5) -0.011(7)
C36 0.051(6) 0.056(6) 0.046(6) 0.023(5) 0.001(4) 0.008(5)
C38 0.082(10) 0.074(10) 0.082(10) 0.006(7) 0.010(7) -0.011(7)
O14 0.082(10) 0.077(10) 0.092(11) -0.001(7) 0.009(8) -0.019(7)
C37 0.077(11) 0.080(11) 0.079(11) 0.005(8) 0.017(8) -0.006(8)

loop_
_atom_type_symbol
_atom_type_description
_atom_type_scat_dispersion_real
_atom_type_scat_dispersion_imag
_atom_type_scat_source
C C 0.0033 0.0016 'International Tables Vol C Tables 4.2.6.8 and 6.1.1.4'
H H 0.0000 0.0000 'International Tables Vol C Tables 4.2.6.8 and 6.1.1.4'
Eu Eu -0.1578 3.6682 'International Tables Vol C Tables 4.2.6.8 and 6.1.1.4'
Fe Fe 0.3463 0.8444 'International Tables Vol C Tables 4.2.6.8 and 6.1.1.4'
O O 0.0106 0.0060 'International Tables Vol C Tables 4.2.6.8 and 6.1.1.4'

loop_
_geom_angle_atom_site_label_1
_geom_angle_atom_site_label_2
_geom_angle_atom_site_label_3
_geom_angle
_geom_angle_site_symmetry_1
_geom_angle_site_symmetry_3
Eu2 Eu1 Eu1 151.626(16) 3_666 3_766
O1 Eu1 Eu1 66.98(11) . 3_766
O1 Eu1 Eu2 104.58(11) . 3_666
O1 Eu1 O2 134.39(16) . 3_766
O1 Eu1 O3 76.52(15) . .
O1 Eu1 O5 66.54(14) . 3_766
O1 Eu1 O5 79.37(16) . .
O1 Eu1 O6 82.62(15) . 3_766
O1 Eu1 O8 86.74(16) . 1_545
O1 Eu1 O9 146.26(16) . .
O1 Eu1 C13 71.18(16) . 3_766
O2 Eu1 Eu1 69.39(11) 3_766 3_766
O2 Eu1 Eu2 120.23(11) 3_766 3_666
O2 Eu1 O3 134.22(15) 3_766 .
O2 Eu1 O5 70.41(14) 3_766 3_766
O2 Eu1 O6 80.88(16) 3_766 3_766
O2 Eu1 O9 78.67(16) 3_766 .
O2 Eu1 C13 76.48(17) 3_766 3_766
O3 Eu1 Eu1 112.75(10) . 3_766
O3 Eu1 Eu2 40.18(9) . 3_666
O3 Eu1 O5 138.57(13) . 3_766
O3 Eu1 C13 146.87(15) . 3_766
O5 Eu1 Eu1 44.28(12) . 3_766
O5 Eu1 Eu1 35.32(9) 3_766 3_766
O5 Eu1 Eu2 167.12(9) 3_766 3_666
O5 Eu1 Eu2 108.64(12) . 3_666
O5 Eu1 O2 78.81(16) . 3_766
O5 Eu1 O3 75.66(15) . .
O5 Eu1 O5 79.60(16) . 3_766
O5 Eu1 O6 129.02(16) . 3_766
O5 Eu1 O8 144.90(17) . 1_545
O5 Eu1 O9 106.29(16) . .
O5 Eu1 C13 104.83(18) . 3_766
O5 Eu1 C13 25.24(15) 3_766 3_766
O6 Eu1 Eu1 84.80(11) 3_766 3_766
O6 Eu1 Eu2 122.00(11) 3_766 3_666
O6 Eu1 O3 143.85(15) 3_766 .
O6 Eu1 O5 49.52(14) 3_766 3_766
O6 Eu1 C13 24.47(15) 3_766 3_766
O8 Eu1 Eu1 151.13(11) 1_545 3_766
O8 Eu1 Eu2 44.30(11) 1_545 3_666
O8 Eu1 O2 131.02(16) 1_545 3_766
O8 Eu1 O3 69.78(15) 1_545 .
O8 Eu1 O5 123.79(15) 1_545 3_766
O8 Eu1 O6 79.97(16) 1_545 3_766
O8 Eu1 O9 69.48(16) 1_545 .
O8 Eu1 C13 100.79(18) 1_545 3_766
O9 Eu1 Eu1 139.39(12) . 3_766
O9 Eu1 Eu2 41.76(12) . 3_666
O9 Eu1 O3 73.01(15) . .
O9 Eu1 O5 146.84(15) . 3_766
O9 Eu1 O6 114.73(16) . 3_766
O9 Eu1 C13 135.05(17) . 3_766
C13 Eu1 Eu1 60.55(14) 3_766 3_766
C13 Eu1 Eu2 144.83(14) 3_766 3_666
O3 Eu2 O8 65.98(14) 3_666 3_676
O3 Eu2 O9 71.47(15) 3_666 3_666
O3 Eu2 O10 83.66(14) 3_666 3_666
O3 Eu2 C7 27.43(17) 3_666 3_666
O3 Eu2 C19 89.32(17) 3_666 3_676
O3 Eu2 C25 82.46(16) 3_666 3_666
O4 Eu2 O3 53.17(15) 3_666 3_666
O4 Eu2 O8 73.64(16) 3_666 3_676
O4 Eu2 O9 119.61(15) 3_666 3_666
O4 Eu2 O10 131.55(15) 3_666 3_666
O4 Eu2 C7 26.59(17) 3_666 3_666
O4 Eu2 C19 78.50(18) 3_666 3_676
O4 Eu2 C25 135.61(17) 3_666 3_666
O7 Eu2 O3 112.09(15) 3_676 3_666
O7 Eu2 O4 85.99(17) 3_676 3_666
O7 Eu2 O8 50.24(15) 3_676 3_676
O7 Eu2 O9 95.01(17) 3_676 3_666
O7 Eu2 O10 135.64(16) 3_676 3_666
O7 Eu2 C7 103.91(19) 3_676 3_666
O7 Eu2 C19 24.61(16) 3_676 3_676
O7 Eu2 C25 113.2(2) 3_676 3_666
O8 Eu2 C7 72.32(18) 3_676 3_666
O8 Eu2 C19 25.63(16) 3_676 3_676
O8 Eu2 C25 88.34(18) 3_676 3_666
O9 Eu2 O8 62.46(15) 3_666 3_676
O9 Eu2 O10 49.29(15) 3_666 3_666
O9 Eu2 C7 98.07(18) 3_666 3_666
O9 Eu2 C19 78.72(18) 3_666 3_676
O9 Eu2 C25 25.93(16) 3_666 3_666
O10 Eu2 O8 111.08(15) 3_666 3_676
O10 Eu2 C7 106.26(19) 3_666 3_666
O10 Eu2 C19 127.05(17) 3_666 3_676
O10 Eu2 C25 24.77(17) 3_666 3_666
O11 Eu2 O3 82.11(17) . 3_666
O11 Eu2 O4 78.40(18) . 3_666
O11 Eu2 O7 146.01(19) . 3_676
O11 Eu2 O8 146.15(16) . 3_676
O11 Eu2 O9 118.97(18) . 3_666
O11 Eu2 O10 74.45(17) . 3_666
O11 Eu2 O12 105.94(18) . 3_666
O11 Eu2 O13 76.31(18) . .
O11 Eu2 C7 74.11(19) . 3_666
O11 Eu2 C19 155.96(18) . 3_676
O11 Eu2 C25 98.8(2) . 3_666
O12 Eu2 O3 149.37(17) 3_666 3_666
O12 Eu2 O4 156.65(17) 3_666 3_666
O12 Eu2 O7 77.92(17) 3_666 3_676
O12 Eu2 O8 107.31(16) 3_666 3_676
O12 Eu2 O9 79.01(16) 3_666 3_666
O12 Eu2 O10 70.75(16) 3_666 3_666
O12 Eu2 O13 76.15(18) 3_666 .
O12 Eu2 C7 176.7(2) 3_666 3_666
O12 Eu2 C19 92.85(18) 3_666 3_676
O12 Eu2 C25 67.22(18) 3_666 3_666
O13 Eu2 O3 134.16(17) . 3_666
O13 Eu2 O4 82.86(17) . 3_666
O13 Eu2 O7 71.89(18) . 3_676
O13 Eu2 O8 117.87(16) . 3_676
O13 Eu2 O9 153.82(17) . 3_666
O13 Eu2 O10 126.89(16) . 3_666
O13 Eu2 C7 106.9(2) . 3_666
O13 Eu2 C19 94.32(19) . 3_676
O13 Eu2 C25 140.20(18) . 3_666
C7 Eu2 C19 88.0(2) 3_666 3_676
C7 Eu2 C25 109.5(2) 3_666 3_666
C19 Eu2 C25 102.3(2) 3_676 3_666
C2 Fe1 C4 68.7(3) . .
C2 Fe1 C5 68.4(3) . .
C2 Fe1 C6 40.7(3) . .
C2 Fe1 C8 115.8(3) . .
C2 Fe1 C10 171.1(3) . .
C2 Fe1 C11 133.3(4) . .
C2 Fe1 C12 110.2(3) . .
C3 Fe1 C2 41.6(3) . .
C3 Fe1 C4 40.3(3) . .
C3 Fe1 C5 67.8(3) . .
C3 Fe1 C6 68.6(3) . .
C3 Fe1 C8 108.6(3) . .
C3 Fe1 C9 114.5(3) . .
C3 Fe1 C10 146.1(4) . .
C3 Fe1 C11 172.9(3) . .
C3 Fe1 C12 133.5(3) . .
C4 Fe1 C5 40.0(3) . .
C4 Fe1 C6 68.0(3) . .
C4 Fe1 C10 114.8(4) . .
C4 Fe1 C11 146.6(4) . .
C4 Fe1 C12 171.5(3) . .
C5 Fe1 C10 108.5(3) . .
C5 Fe1 C11 116.5(3) . .
C5 Fe1 C12 148.2(3) . .
C6 Fe1 C5 40.6(3) . .
C6 Fe1 C10 131.7(3) . .
C6 Fe1 C11 110.6(3) . .
C6 Fe1 C12 117.0(3) . .
C8 Fe1 C4 131.3(3) . .
C8 Fe1 C5 169.8(3) . .
C8 Fe1 C6 148.3(3) . .
C8 Fe1 C10 68.7(3) . .
C8 Fe1 C11 68.1(3) . .
C8 Fe1 C12 41.0(3) . .
C9 Fe1 C2 147.7(3) . .
C9 Fe1 C4 107.7(3) . .
C9 Fe1 C5 130.4(3) . .
C9 Fe1 C6 169.9(3) . .
C9 Fe1 C8 41.3(3) . .
C9 Fe1 C10 40.6(3) . .
C9 Fe1 C11 67.6(4) . .
C9 Fe1 C12 68.5(3) . .
C10 Fe1 C11 39.6(3) . .
C12 Fe1 C10 67.6(3) . .
C12 Fe1 C11 40.0(3) . .
C0AA Fe2 C15 41.0(3) . .
C0AA Fe2 C16 68.9(3) . .
C0AA Fe2 C17 68.5(3) . .
C0AA Fe2 C21 128.6(3) . .
C0AA Fe2 C22 108.3(3) . .
C0AA Fe2 C23 117.4(3) . .
C15 Fe2 C16 40.7(3) . .
C15 Fe2 C17 68.1(3) . .
C15 Fe2 C21 107.8(3) . .
C15 Fe2 C22 117.5(3) . .
C15 Fe2 C23 150.3(3) . .
C16 Fe2 C21 117.1(3) . .
C16 Fe2 C22 150.2(3) . .
C17 Fe2 C16 40.5(3) . .
C17 Fe2 C21 150.5(3) . .
C17 Fe2 C22 168.2(3) . .
C18 Fe2 C0AA 41.4(3) . .
C18 Fe2 C15 68.5(3) . .
C18 Fe2 C16 67.9(3) . .
C18 Fe2 C17 39.7(3) . .
C18 Fe2 C21 168.3(3) . .
C18 Fe2 C22 130.6(3) . .
C18 Fe2 C23 109.6(3) . .
C20 Fe2 C0AA 167.0(3) . .
C20 Fe2 C15 128.5(3) . .
C20 Fe2 C16 107.6(3) . .
C20 Fe2 C17 117.6(3) . .
C20 Fe2 C18 150.2(3) . .
C20 Fe2 C21 40.7(3) . .
C20 Fe2 C22 68.1(3) . .
C20 Fe2 C23 68.5(3) . .
C21 Fe2 C22 40.2(3) . .
C23 Fe2 C16 168.3(3) . .
C23 Fe2 C17 130.5(3) . .
C23 Fe2 C21 67.8(3) . .
C23 Fe2 C22 39.9(3) . .
C24 Fe2 C0AA 150.0(3) . .
C24 Fe2 C15 168.1(3) . .
C24 Fe2 C16 129.7(3) . .
C24 Fe2 C17 109.0(3) . .
C24 Fe2 C18 117.2(3) . .
C24 Fe2 C20 41.6(3) . .
C24 Fe2 C21 68.7(3) . .
C24 Fe2 C22 67.8(3) . .
C24 Fe2 C23 40.2(3) . .
C26 Fe3 C27 41.7(3) . .
C26 Fe3 C28 67.8(3) . .
C26 Fe3 C29 67.9(3) . .
C26 Fe3 C30 40.5(3) . .
C26 Fe3 C32 109.1(3) . .
C26 Fe3 C33 130.4(3) . .
C26 Fe3 C34 168.4(4) . .
C26 Fe3 C35 150.6(4) . .
C26 Fe3 C36 118.1(3) . .
C27 Fe3 C28 39.5(3) . .
C27 Fe3 C29 67.3(4) . .
C27 Fe3 C30 68.5(4) . .
C27 Fe3 C32 116.3(3) . .
C27 Fe3 C33 107.0(4) . .
C27 Fe3 C34 128.4(4) . .
C27 Fe3 C35 167.0(4) . .
C27 Fe3 C36 150.5(3) . .
C28 Fe3 C29 39.6(4) . .
C30 Fe3 C28 67.3(4) . .
C30 Fe3 C29 40.3(3) . .
C30 Fe3 C32 132.2(3) . .
C30 Fe3 C33 170.1(3) . .
C30 Fe3 C34 149.4(4) . .
C30 Fe3 C35 118.5(4) . .
C32 Fe3 C28 148.0(4) . .
C32 Fe3 C29 171.3(4) . .
C32 Fe3 C33 40.9(3) . .
C32 Fe3 C34 68.1(3) . .
C32 Fe3 C35 68.2(3) . .
C33 Fe3 C28 115.3(4) . .
C33 Fe3 C29 147.3(3) . .
C33 Fe3 C34 40.3(3) . .
C33 Fe3 C35 67.9(4) . .
C34 Fe3 C28 108.2(4) . .
C34 Fe3 C29 116.5(4) . .
C34 Fe3 C35 40.1(4) . .
C35 Fe3 C28 130.5(4) . .
C35 Fe3 C29 110.1(4) . .
C36 Fe3 C28 169.6(4) . .
C36 Fe3 C29 132.6(4) . .
C36 Fe3 C30 111.0(4) . .
C36 Fe3 C32 40.7(3) . .
C36 Fe3 C33 68.3(3) . .
C36 Fe3 C34 67.7(4) . .
C36 Fe3 C35 40.4(3) . .
C1 O1 Eu1 137.5(4) . .
C1 O2 Eu1 133.3(4) . 3_766
Eu2 O3 Eu1 98.35(15) 3_666 .
C7 O3 Eu1 134.4(4) . .
C7 O3 Eu2 90.2(4) . 3_666
C7 O4 Eu2 91.7(4) . 3_666
Eu1 O5 Eu1 100.40(16) . 3_766
C13 O5 Eu1 174.7(5) . .
C13 O5 Eu1 84.6(4) . 3_766
C13 O6 Eu1 103.1(4) . 3_766
C19 O7 Eu2 100.1(4) . 3_676
Eu1 O8 Eu2 97.59(16) 1_565 3_676
C19 O8 Eu1 164.1(5) . 1_565
C19 O8 Eu2 89.2(4) . 3_676
Eu1 O9 Eu2 99.59(16) . 3_666
C25 O9 Eu1 141.5(4) . .
C25 O9 Eu2 94.6(4) . 3_666
C25 O10 Eu2 91.3(4) . 3_666
C31 O11 Eu2 163.2(5) . .
C31 O12 Eu2 136.3(5) . 3_666
Eu2 O13 H13A 118.3 . .
Eu2 O13 H13B 137.8 . .
H13A O13 H13B 103.4 . .
O1 C1 O2 125.3(6) . .
O1 C1 C2 115.3(6) . .
O2 C1 C2 119.3(6) . .
C1 C2 Fe1 119.2(4) . .
C3 C2 Fe1 68.7(4) . .
C3 C2 C1 124.5(6) . .
C6 C2 Fe1 70.5(4) . .
C6 C2 C1 128.1(7) . .
C6 C2 C3 106.9(6) . .
Fe1 C3 H3 125.0 . .
C2 C3 Fe1 69.7(4) . .
C2 C3 H3 125.7 . .
C4 C3 Fe1 71.1(5) . .
C4 C3 C2 108.5(7) . .
C4 C3 H3 125.7 . .
Fe1 C4 H4 126.9 . .
C3 C4 Fe1 68.6(4) . .
C3 C4 H4 125.9 . .
C3 C4 C5 108.3(7) . .
C5 C4 Fe1 70.2(5) . .
C5 C4 H4 125.9 . .
Fe1 C5 H5 126.3 . .
C4 C5 Fe1 69.8(5) . .
C4 C5 H5 125.8 . .
C4 C5 C6 108.5(7) . .
C6 C5 Fe1 69.6(4) . .
C6 C5 H5 125.8 . .
Fe1 C6 H6 126.8 . .
C2 C6 Fe1 68.9(4) . .
C2 C6 C5 107.8(7) . .
C2 C6 H6 126.1 . .
C5 C6 Fe1 69.8(4) . .
C5 C6 H6 126.1 . .
O3 C7 Eu2 62.4(3) . 3_666
O3 C7 C8 119.2(7) . .
O4 C7 Eu2 61.7(3) . 3_666
O4 C7 O3 121.0(6) . .
O4 C7 C8 119.6(6) . .
C8 C7 Eu2 157.3(5) . 3_666
C7 C8 Fe1 126.6(5) . .
C9 C8 Fe1 68.6(4) . .
C9 C8 C7 125.7(7) . .
C9 C8 C12 106.5(7) . .
C12 C8 Fe1 70.3(4) . .
C12 C8 C7 127.8(7) . .
Fe1 C9 H9 124.6 . .
C8 C9 Fe1 70.1(4) . .
C8 C9 H9 125.6 . .
C10 C9 Fe1 71.3(5) . .
C10 C9 C8 108.7(8) . .
C10 C9 H9 125.6 . .
Fe1 C10 H10 126.9 . .
C9 C10 Fe1 68.1(4) . .
C9 C10 H10 126.2 . .
C11 C10 Fe1 70.3(5) . .
C11 C10 C9 107.6(7) . .
C11 C10 H10 126.2 . .
Fe1 C11 H11 126.4 . .
C10 C11 Fe1 70.1(5) . .
C10 C11 H11 125.3 . .
C10 C11 C12 109.4(8) . .
C12 C11 Fe1 69.8(4) . .
C12 C11 H11 125.3 . .
Fe1 C12 H12 126.5 . .
C8 C12 Fe1 68.8(4) . .
C8 C12 H12 126.1 . .
C11 C12 Fe1 70.2(5) . .
C11 C12 C8 107.8(7) . .
C11 C12 H12 126.1 . .
O5 C13 Eu1 70.2(4) . 3_766
O5 C13 C0AA 119.0(7) . .
O6 C13 Eu1 52.5(3) . 3_766
O6 C13 O5 121.9(6) . .
O6 C13 C0AA 119.1(6) . .
C0AA C13 Eu1 168.2(5) . 3_766
C13 C0AA Fe2 120.4(5) . .
C15 C0AA Fe2 69.9(4) . .
C15 C0AA C13 126.9(7) . .
C15 C0AA C18 106.4(6) . .
C18 C0AA Fe2 69.2(4) . .
C18 C0AA C13 126.4(7) . .
Fe2 C15 H15 126.7 . .
C0AA C15 Fe2 69.2(4) . .
C0AA C15 H15 125.8 . .
C16 C15 Fe2 69.9(4) . .
C16 C15 C0AA 108.4(6) . .
C16 C15 H15 125.8 . .
Fe2 C16 H16 126.2 . .
C15 C16 Fe2 69.4(4) . .
C15 C16 H16 126.3 . .
C17 C16 Fe2 69.7(4) . .
C17 C16 C15 107.5(7) . .
C17 C16 H16 126.3 . .
Fe2 C17 H17 126.7 . .
C16 C17 Fe2 69.8(4) . .
C16 C17 H17 125.6 . .
C18 C17 Fe2 69.5(4) . .
C18 C17 C16 108.8(7) . .
C18 C17 H17 125.6 . .
Fe2 C18 H18 125.9 . .
C0AA C18 Fe2 69.4(4) . .
C0AA C18 H18 125.5 . .
C17 C18 Fe2 70.8(4) . .
C17 C18 C0AA 109.0(7) . .
C17 C18 H18 125.5 . .
O7 C19 Eu2 55.3(3) . 3_676
O7 C19 O8 120.4(6) . .
O7 C19 C20 121.4(6) . .
O8 C19 Eu2 65.2(4) . 3_676
O8 C19 C20 118.2(7) . .
C20 C19 Eu2 176.7(5) . 3_676
C19 C20 Fe2 123.3(5) . .
C21 C20 Fe2 70.5(4) . .
C21 C20 C19 125.9(6) . .
C21 C20 C24 107.1(6) . .
C24 C20 Fe2 69.2(4) . .
C24 C20 C19 126.9(7) . .
Fe2 C21 H21 126.7 . .
C20 C21 Fe2 68.8(4) . .
C20 C21 H21 126.1 . .
C22 C21 Fe2 70.0(4) . .
C22 C21 C20 107.8(6) . .
C22 C21 H21 126.1 . .
Fe2 C22 H22 126.3 . .
C21 C22 Fe2 69.8(4) . .
C21 C22 H22 125.6 . .
C23 C22 Fe2 69.8(4) . .
C23 C22 C21 108.7(6) . .
C23 C22 H22 125.6 . .
Fe2 C23 H23 126.4 . .
C22 C23 Fe2 70.3(4) . .
C22 C23 H23 125.7 . .
C24 C23 Fe2 69.2(4) . .
C24 C23 C22 108.7(7) . .
C24 C23 H23 125.7 . .
Fe2 C24 H24 125.6 . .
C20 C24 Fe2 69.3(4) . .
C20 C24 H24 126.1 . .
C23 C24 Fe2 70.6(4) . .
C23 C24 C20 107.7(7) . .
C23 C24 H24 126.1 . .
O9 C25 Eu2 59.5(4) . 3_666
O9 C25 C26 118.2(7) . .
O10 C25 Eu2 63.9(4) . 3_666
O10 C25 O9 118.1(7) . .
O10 C25 C26 123.6(7) . .
C26 C25 Eu2 152.8(5) . 3_666
C25 C26 Fe3 122.6(5) . .
C27 C26 Fe3 69.5(4) . .
C27 C26 C25 126.4(7) . .
C30 C26 Fe3 70.5(4) . .
C30 C26 C25 126.3(7) . .
C30 C26 C27 107.2(7) . .
Fe3 C27 H27 124.7 . .
C26 C27 Fe3 68.8(4) . .
C26 C27 H27 126.1 . .
C28 C27 Fe3 72.0(5) . .
C28 C27 C26 107.8(8) . .
C28 C27 H27 126.1 . .
Fe3 C28 H28 127.4 . .
C27 C28 Fe3 68.5(5) . .
C27 C28 H28 125.4 . .
C27 C28 C29 109.1(8) . .
C29 C28 Fe3 70.2(6) . .
C29 C28 H28 125.4 . .
Fe3 C29 H29 126.6 . .
C28 C29 Fe3 70.2(5) . .
C28 C29 H29 126.1 . .
C28 C29 C30 107.8(9) . .
C30 C29 Fe3 68.6(5) . .
C30 C29 H29 126.1 . .
Fe3 C30 H30 125.6 . .
C26 C30 Fe3 68.9(4) . .
C26 C30 C29 108.2(8) . .
C26 C30 H30 125.9 . .
C29 C30 Fe3 71.1(5) . .
C29 C30 H30 125.9 . .
O11 C31 C32 118.3(6) . .
O12 C31 O11 124.9(7) . .
O12 C31 C32 116.7(7) . .
C31 C32 Fe3 119.9(4) . .
C33 C32 Fe3 69.7(4) . .
C33 C32 C31 125.3(7) . .
C36 C32 Fe3 68.9(5) . .
C36 C32 C31 127.2(7) . .
C36 C32 C33 106.9(7) . .
Fe3 C33 H33 125.9 . .
C32 C33 Fe3 69.4(4) . .
C32 C33 H33 126.1 . .
C34 C33 Fe3 70.2(5) . .
C34 C33 C32 107.9(8) . .
C34 C33 H33 126.1 . .
Fe3 C34 H34 126.1 . .
C33 C34 Fe3 69.6(4) . .
C33 C34 H34 125.7 . .
C35 C34 Fe3 70.2(5) . .
C35 C34 C33 108.6(8) . .
C35 C34 H34 125.7 . .
Fe3 C35 H35 127.2 . .
C34 C35 Fe3 69.7(5) . .
C34 C35 H35 126.3 . .
C36 C35 Fe3 68.4(5) . .
C36 C35 C34 107.4(8) . .
C36 C35 H35 126.3 . .
Fe3 C36 H36 124.5 . .
C32 C36 Fe3 70.4(5) . .
C32 C36 H36 125.4 . .
C35 C36 Fe3 71.3(6) . .
C35 C36 C32 109.2(8) . .
C35 C36 H36 125.4 . .
H38A C38 H38B 103.0 . .
O14 C38 H38A 93.0 . .
O14 C38 H38B 93.0 . .
O14 C38 C37 170(5) . .
C37 C38 H38A 93.0 . .
C37 C38 H38B 93.0 . .
C38 O14 H14 109.5 . .
C38 C37 H37A 109.5 . .
C38 C37 H37B 109.5 . .
C38 C37 H37C 109.5 . .
H37A C37 H37B 109.5 . .
H37A C37 H37C 109.5 . .
H37B C37 H37C 109.5 . .

loop_
_geom_bond_atom_site_label_1
_geom_bond_atom_site_label_2
_geom_bond_distance
_geom_bond_site_symmetry_2
Eu1 Eu1 3.9245(7) 3_766
Eu1 Eu2 3.7859(6) 3_666
Eu1 O1 2.301(4) .
Eu1 O2 2.369(4) 3_766
Eu1 O3 2.534(5) .
Eu1 O5 2.786(5) 3_766
Eu1 O5 2.307(4) .
Eu1 O6 2.400(4) 3_766
Eu1 O8 2.357(5) 1_545
Eu1 O9 2.398(4) .
Eu1 C13 2.949(7) 3_766
Eu2 O3 2.469(4) 3_666
Eu2 O4 2.454(4) 3_666
Eu2 O7 2.454(5) 3_676
Eu2 O8 2.668(5) 3_676
Eu2 O9 2.557(5) 3_666
Eu2 O10 2.659(5) 3_666
Eu2 O11 2.292(5) .
Eu2 O12 2.324(5) 3_666
Eu2 O13 2.420(5) .
Eu2 C7 2.786(7) 3_666
Eu2 C19 2.939(7) 3_676
Eu2 C25 2.960(8) 3_666
Fe1 C2 2.025(7) .
Fe1 C3 2.011(8) .
Fe1 C4 2.044(8) .
Fe1 C5 2.048(7) .
Fe1 C6 2.046(7) .
Fe1 C8 2.033(7) .
Fe1 C9 2.013(7) .
Fe1 C10 2.054(8) .
Fe1 C11 2.057(8) .
Fe1 C12 2.053(7) .
Fe2 C0AA 2.036(7) .
Fe2 C15 2.045(7) .
Fe2 C16 2.051(7) .
Fe2 C17 2.050(7) .
Fe2 C18 2.034(7) .
Fe2 C20 2.031(7) .
Fe2 C21 2.054(7) .
Fe2 C22 2.055(7) .
Fe2 C23 2.049(7) .
Fe2 C24 2.030(7) .
Fe3 C26 2.015(7) .
Fe3 C27 2.025(8) .
Fe3 C28 2.069(9) .
Fe3 C29 2.069(9) .
Fe3 C30 2.036(8) .
Fe3 C32 2.048(8) .
Fe3 C33 2.052(7) .
Fe3 C34 2.061(8) .
Fe3 C35 2.067(9) .
Fe3 C36 2.029(9) .
O1 C1 1.266(7) .
O2 Eu1 2.369(4) 3_766
O2 C1 1.270(8) .
O3 Eu2 2.469(4) 3_666
O3 C7 1.283(8) .
O4 Eu2 2.454(4) 3_666
O4 C7 1.248(8) .
O5 Eu1 2.786(5) 3_766
O5 C13 1.263(7) .
O6 Eu1 2.400(4) 3_766
O6 C13 1.254(7) .
O7 Eu2 2.454(5) 3_676
O7 C19 1.243(8) .
O8 Eu1 2.357(5) 1_565
O8 Eu2 2.667(5) 3_676
O8 C19 1.272(7) .
O9 Eu2 2.557(5) 3_666
O9 C25 1.298(8) .
O10 Eu2 2.659(5) 3_666
O10 C25 1.240(8) .
O11 C31 1.263(8) .
O12 Eu2 2.324(5) 3_666
O12 C31 1.262(8) .
O13 H13A 0.8765 .
O13 H13B 0.9975 .
C1 C2 1.482(9) .
C2 C3 1.434(9) .
C2 C6 1.415(9) .
C3 H3 0.9300 .
C3 C4 1.396(10) .
C4 H4 0.9300 .
C4 C5 1.399(11) .
C5 H5 0.9300 .
C5 C6 1.420(10) .
C6 H6 0.9300 .
C7 Eu2 2.786(7) 3_666
C7 C8 1.480(9) .
C8 C9 1.426(10) .
C8 C12 1.430(10) .
C9 H9 0.9300 .
C9 C10 1.412(10) .
C10 H10 0.9300 .
C10 C11 1.393(12) .
C11 H11 0.9300 .
C11 C12 1.407(10) .
C12 H12 0.9300 .
C13 Eu1 2.949(7) 3_766
C13 C0AA 1.476(9) .
C0AA C15 1.428(9) .
C0AA C18 1.438(9) .
C15 H15 0.9300 .
C15 C16 1.424(9) .
C16 H16 0.9300 .
C16 C17 1.419(10) .
C17 H17 0.9300 .
C17 C18 1.387(10) .
C18 H18 0.9300 .
C19 Eu2 2.939(7) 3_676
C19 C20 1.480(9) .
C20 C21 1.422(9) .
C20 C24 1.442(9) .
C21 H21 0.9300 .
C21 C22 1.412(9) .
C22 H22 0.9300 .
C22 C23 1.402(10) .
C23 H23 0.9300 .
C23 C24 1.402(10) .
C24 H24 0.9300 .
C25 Eu2 2.960(8) 3_666
C25 C26 1.477(10) .
C26 C27 1.437(10) .
C26 C30 1.403(10) .
C27 H27 0.9300 .
C27 C28 1.384(11) .
C28 H28 0.9300 .
C28 C29 1.400(13) .
C29 H29 0.9300 .
C29 C30 1.414(11) .
C30 H30 0.9300 .
C31 C32 1.470(9) .
C32 C33 1.432(10) .
C32 C36 1.418(10) .
C33 H33 0.9300 .
C33 C34 1.416(11) .
C34 H34 0.9300 .
C34 C35 1.415(13) .
C35 H35 0.9300 .
C35 C36 1.414(11) .
C36 H36 0.9300 .
C38 H38A 0.9700 .
C38 H38B 0.9700 .
C38 O14 1.439(18) .
C38 C37 1.536(19) .
O14 H14 0.8200 .
C37 H37A 0.9600 .
C37 H37B 0.9600 .
C37 H37C 0.9600 .
